data_7036223
loop_
_publ_author_name
'Nayak, Dipak Kumar'
'Baishya, Rinku'
'Natarajan, Ramalingam'
'Sen, Tuhinadri'
'Debnath, Mita Chatterjee'

_publ_section_title
;
 Tricarbonyl (99m)Tc(i) and Re(i)-thiosemicarbazone complexes: synthesis,
 characterization and biological evaluation for targeting bacterial
 infection.
;
_journal_issue 36
_journal_name_full 'Dalton transactions (Cambridge, England : 2003)'
_journal_page_first 16136
_journal_page_last 16148
_journal_paper_doi 10.1039/c5dt02264a
_journal_volume 44
_journal_year 2015
_chemical_formula_moiety 'C11 H10 Br N4 O6 Re S, C7 H8'
_chemical_formula_sum 'C18 H18 Br N4 O6 Re S'
_chemical_formula_weight 684.53
_space_group_crystal_system monoclinic
_space_group_IT_number 14
_space_group_name_Hall '-P 2ybc'
_space_group_name_H-M_alt 'P 1 21/c 1'
_symmetry_space_group_name_Hall '-P 2ybc'
_symmetry_space_group_name_H-M 'P 1 21/c 1'
_atom_sites_solution_hydrogens geom
_atom_sites_solution_primary direct
_audit_creation_date 2015-02-03
_audit_creation_method
;
Olex2 1.2
(compiled 2014.07.22 svn.r2960 for OlexSys, GUI svn.r4862)
;
_audit_update_record
;
2015-05-23 deposited with the CCDC.
2015-08-05 downloaded from the CCDC.
;
_cell_angle_alpha 90
_cell_angle_beta 97.113(3)
_cell_angle_gamma 90
_cell_formula_units_Z 4
_cell_length_a 7.0954(6)
_cell_length_b 13.0042(10)
_cell_length_c 25.104(2)
_cell_measurement_reflns_used 9943
_cell_measurement_temperature 296(2)
_cell_measurement_theta_max 29.26
_cell_measurement_theta_min 2.89
_cell_volume 2298.5(3)
_computing_molecular_graphics 'Olex2 (Dolomanov et al., 2009)'
_computing_publication_material 'Olex2 (Dolomanov et al., 2009)'
_computing_structure_refinement 'ShelXL (Sheldrick, 2008)'
_computing_structure_solution 'ShelXS (Sheldrick, 2008)'
_diffrn_ambient_temperature 296.15
_diffrn_measured_fraction_theta_full 0.981
_diffrn_measured_fraction_theta_max 0.981
_diffrn_measurement_device_type 'CCD area detector'
_diffrn_measurement_method 'phi and omega scans'
_diffrn_radiation_monochromator graphite
_diffrn_radiation_type MoK\a
_diffrn_radiation_wavelength 0.71073
_diffrn_reflns_av_R_equivalents 0.0624
_diffrn_reflns_av_unetI/netI 0.0530
_diffrn_reflns_laue_measured_fraction_full 0.981
_diffrn_reflns_laue_measured_fraction_max 0.981
_diffrn_reflns_limit_h_max 8
_diffrn_reflns_limit_h_min -7
_diffrn_reflns_limit_k_max 15
_diffrn_reflns_limit_k_min -15
_diffrn_reflns_limit_l_max 29
_diffrn_reflns_limit_l_min -29
_diffrn_reflns_number 16489
_diffrn_reflns_point_group_measured_fraction_full 0.981
_diffrn_reflns_point_group_measured_fraction_max 0.981
_diffrn_reflns_theta_full 24.999
_diffrn_reflns_theta_max 24.999
_diffrn_reflns_theta_min 1.635
_exptl_absorpt_coefficient_mu 7.157
_exptl_absorpt_correction_T_max 1
_exptl_absorpt_correction_T_min 0.122433
_exptl_absorpt_correction_type multi-scan
_exptl_absorpt_process_details
'SADABS-2004/1 (Bruker,2004) was used for absorption correction. R(int) was 0.2322 before and 0.0728 after correction. The Ratio of minimum to maximum transmission is 0.1224. The \l/2 correction factor is 0.0015.'
_exptl_crystal_colour red
_exptl_crystal_colour_primary red
_exptl_crystal_density_diffrn 1.978
_exptl_crystal_description block
_exptl_crystal_F_000 1312
_exptl_crystal_size_max 0.16
_exptl_crystal_size_mid 0.14
_exptl_crystal_size_min 0.12
_refine_diff_density_max 2.379
_refine_diff_density_min -2.545
_refine_diff_density_rms 0.264
_refine_ls_extinction_method none
_refine_ls_goodness_of_fit_ref 1.051
_refine_ls_hydrogen_treatment constr
_refine_ls_matrix_type full
_refine_ls_number_parameters 270
_refine_ls_number_reflns 3973
_refine_ls_number_restraints 58
_refine_ls_restrained_S_all 1.045
_refine_ls_R_factor_all 0.0738
_refine_ls_R_factor_gt 0.0587
_refine_ls_shift/su_max 0.001
_refine_ls_shift/su_mean 0.000
_refine_ls_structure_factor_coef Fsqd
_refine_ls_weighting_details 'w=1/[\s^2^(Fo^2^)+(0.1110P)^2^+30.8544P] where P=(Fo^2^+2Fc^2^)/3'
_refine_ls_weighting_scheme calc
_refine_ls_wR_factor_gt 0.1753
_refine_ls_wR_factor_ref 0.1954
_reflns_Friedel_coverage 0.000
_reflns_number_gt 3232
_reflns_number_total 3973
_reflns_threshold_expression 'I > 2\s(I)'
_cod_data_source_file c5dt02264a2.cif
_cod_data_source_block mcd_re_esc_3_jan14_0m
_cod_depositor_comments 'Adding full bibliography for 7036222--7036227.cif.'
_cod_database_code 7036223
_shelx_space_group_comment
;
The symmetry employed for this shelxl refinement is uniquely defined
by the following loop, which should always be used as a source of
symmetry information in preference to the above space-group names.
They are only intended as comments.
;
_olex2_refinement_description
;
1. Fixed Uiso
 At 1.2 times of:
  All C(H) groups, All C(H,H) groups, All N(H) groups
 At 1.5 times of:
  All C(H,H,H) groups
2. Restrained distances
 C12-C11
 1.54 with sigma of 0.02
3. Rigid bond restraints
 C13, C14, C15, C16, C17, C18, C19
 with sigma for 1-2 distances of 0.01 and sigma for 1-3 distances of 0.01
4. Uiso/Uaniso restraints and constraints
C13 \\sim C14 \\sim C15 \\sim C16 \\sim C17 \\sim C18 \\sim C19: within 1.7A
with sigma of 0.04 and sigma for terminal atoms of 0.08
5.a Secondary CH2 refined with riding coordinates:
 C11(H11A,H11B)
5.b Aromatic/amide H refined with riding coordinates:
 C5(H5), C7(H7), C8(H8), N2(H2), N1(H1), C14(H14), C15(H15), C16(H16),
 C17(H17), C18(H18)
5.c Fitted hexagon refined as free rotating group:
 C13(C14,C15,C16,C17,C18)
5.d Idealised Me refined as rotating group:
 C12(H12A,H12B,H12C), C19(H19A,H19B,H19C)
;
_shelx_shelxl_version_number 2014/7
_olex2_submission_special_instructions 'No special instructions were received'

loop_
_space_group_symop_operation_xyz
'x, y, z'
'-x, y+1/2, -z+1/2'
'-x, -y, -z'
'x, -y-1/2, z-1/2'

loop_
_atom_site_label
_atom_site_type_symbol
_atom_site_fract_x
_atom_site_fract_y
_atom_site_fract_z
_atom_site_U_iso_or_equiv
_atom_site_adp_type
_atom_site_occupancy
_atom_site_site_symmetry_order
_atom_site_calc_flag
_atom_site_refinement_flags_posn
_atom_site_refinement_flags_adp
Br3 Br 0.7514(2) 0.89285(11) 0.26747(6) 0.0519(4) Uani 1 1 d . .
C2 C 0.633(2) 0.9450(11) 0.3867(5) 0.049(3) Uani 1 1 d . .
C1 C 0.4763(19) 0.7685(11) 0.3468(7) 0.058(4) Uani 1 1 d . .
C3 C 0.253(2) 0.9305(11) 0.3636(5) 0.050(3) Uani 1 1 d . .
C4 C 0.2488(17) 1.0582(9) 0.2339(5) 0.040(3) Uani 1 1 d . .
C5 C 0.2323(18) 0.7865(9) 0.2290(6) 0.048(3) Uani 1 1 d . .
H5 H 0.2764 0.7313 0.2507 0.057 Uiso 1 1 calc R .
C6 C 0.1284(18) 0.7574(9) 0.1793(5) 0.044(3) Uani 1 1 d . .
C7 C 0.0935(19) 0.6606(11) 0.1578(6) 0.054(3) Uani 1 1 d . .
H7 H 0.1226 0.5981 0.1749 0.065 Uiso 1 1 calc R .
C8 C 0.004(2) 0.6754(12) 0.1047(6) 0.060(4) Uani 1 1 d . .
H8 H -0.0357 0.6247 0.0797 0.072 Uiso 1 1 calc R .
C9 C -0.0102(19) 0.7772(12) 0.0978(6) 0.055(3) Uani 1 1 d . .
C11 C 0.034(3) 1.1118(14) 0.1556(9) 0.102(8) Uani 1 1 d D .
H11A H -0.0905 1.0968 0.1660 0.122 Uiso 1 1 calc R .
H11B H 0.0758 1.0514 0.1377 0.122 Uiso 1 1 calc R .
C12 C 0.016(3) 1.1986(18) 0.1172(9) 0.123(9) Uani 1 1 d D .
H12A H -0.0236 1.2591 0.1347 0.185 Uiso 1 1 calc GR .
H12B H -0.0767 1.1819 0.0872 0.185 Uiso 1 1 calc GR .
H12C H 0.1364 1.2110 0.1047 0.185 Uiso 1 1 calc GR .
N2 N 0.2022(16) 0.9603(8) 0.2192(5) 0.052(3) Uani 1 1 d . .
H2 H 0.1254 0.9493 0.1905 0.062 Uiso 1 1 calc R .
N3 N 0.2773(15) 0.8766(8) 0.2500(4) 0.042(2) Uani 1 1 d . .
N4 N -0.0833(18) 0.8390(12) 0.0525(5) 0.062(3) Uani 1 1 d . .
N1 N 0.1652(18) 1.1311(9) 0.2037(6) 0.066(4) Uani 1 1 d . .
H1 H 0.1894 1.1940 0.2128 0.079 Uiso 1 1 calc R .
O1 O 0.4805(17) 0.6853(8) 0.3612(5) 0.074(3) Uani 1 1 d . .
O2 O 0.7262(16) 0.9674(10) 0.4251(4) 0.072(3) Uani 1 1 d . .
O5 O -0.0892(17) 0.9312(10) 0.0577(5) 0.076(3) Uani 1 1 d . .
O4 O 0.0633(12) 0.8310(7) 0.1418(4) 0.047(2) Uani 1 1 d . .
O3 O 0.1360(18) 0.9443(10) 0.3914(5) 0.082(4) Uani 1 1 d . .
O6 O -0.1347(19) 0.7899(11) 0.0114(5) 0.087(4) Uani 1 1 d . .
Re1 Re 0.46002(7) 0.90921(4) 0.32399(2) 0.0393(2) Uani 1 1 d . .
S1 S 0.4098(6) 1.0852(2) 0.28745(15) 0.0515(9) Uani 1 1 d . .
C13 C 0.4126(14) 0.7760(7) 0.0383(3) 0.063(3) Uani 1 1 d . U
C14 C 0.3687(15) 0.8783(8) 0.0266(3) 0.072(4) Uani 1 1 d G U
H14 H 0.3109 0.8966 -0.0073 0.086 Uiso 1 1 calc R .
C15 C 0.4112(16) 0.9533(6) 0.0657(5) 0.074(4) Uani 1 1 d G U
H15 H 0.3818 1.0218 0.0579 0.089 Uiso 1 1 calc R .
C16 C 0.4975(16) 0.9260(7) 0.1165(4) 0.069(4) Uani 1 1 d G U
H16 H 0.5260 0.9762 0.1426 0.083 Uiso 1 1 calc R .
C17 C 0.5414(14) 0.8237(8) 0.1282(3) 0.064(3) Uani 1 1 d G U
H17 H 0.5992 0.8054 0.1621 0.076 Uiso 1 1 calc R .
C18 C 0.4989(13) 0.7486(6) 0.0891(4) 0.058(3) Uani 1 1 d G U
H18 H 0.5283 0.6802 0.0969 0.070 Uiso 1 1 calc R .
C19 C 0.375(3) 0.6942(16) -0.0043(7) 0.095(6) Uani 1 1 d . U
H19A H 0.3873 0.7234 -0.0388 0.143 Uiso 1 1 calc GR .
H19B H 0.2483 0.6680 -0.0043 0.143 Uiso 1 1 calc GR .
H19C H 0.4646 0.6393 0.0030 0.143 Uiso 1 1 calc GR .

loop_
_atom_site_aniso_label
_atom_site_aniso_U_11
_atom_site_aniso_U_22
_atom_site_aniso_U_33
_atom_site_aniso_U_23
_atom_site_aniso_U_13
_atom_site_aniso_U_12
Br3 0.0518(8) 0.0551(8) 0.0500(9) -0.0036(6) 0.0104(6) -0.0037(6)
C2 0.052(8) 0.058(8) 0.036(8) -0.002(6) 0.004(6) -0.002(6)
C1 0.045(8) 0.041(8) 0.089(11) 0.013(8) 0.014(7) 0.005(6)
C3 0.068(9) 0.064(8) 0.018(6) 0.003(5) 0.000(6) 0.011(7)
C4 0.042(7) 0.039(6) 0.037(7) 0.001(5) -0.003(5) -0.002(5)
C5 0.040(7) 0.034(6) 0.067(9) 0.006(6) 0.000(6) 0.002(5)
C6 0.044(7) 0.036(6) 0.049(8) 0.006(5) 0.003(5) -0.002(5)
C7 0.047(7) 0.042(7) 0.072(10) 0.001(7) 0.006(7) -0.007(6)
C8 0.055(9) 0.058(9) 0.064(10) -0.016(7) -0.008(7) -0.011(7)
C9 0.038(7) 0.062(9) 0.065(10) -0.005(7) 0.005(6) -0.004(6)
C11 0.124(18) 0.069(12) 0.097(16) 0.021(11) -0.049(14) -0.012(11)
C12 0.103(17) 0.15(2) 0.100(18) 0.032(16) -0.041(14) -0.019(16)
N2 0.055(7) 0.037(6) 0.059(7) 0.004(5) -0.007(5) 0.000(5)
N3 0.046(6) 0.039(5) 0.039(6) 0.005(4) -0.001(5) 0.000(4)
N4 0.059(8) 0.079(10) 0.048(8) 0.007(7) 0.005(6) -0.004(7)
N1 0.075(9) 0.041(6) 0.074(9) 0.019(6) -0.024(7) -0.006(6)
O1 0.098(9) 0.049(6) 0.076(8) 0.019(5) 0.019(6) 0.013(6)
O2 0.073(7) 0.086(8) 0.053(7) -0.007(6) -0.012(6) -0.007(6)
O5 0.072(8) 0.071(8) 0.080(9) 0.014(6) -0.004(6) 0.000(6)
O4 0.048(5) 0.044(5) 0.047(5) -0.003(4) 0.000(4) -0.004(4)
O3 0.089(9) 0.088(8) 0.078(9) 0.014(7) 0.039(7) 0.018(7)
O6 0.092(9) 0.128(11) 0.040(7) -0.007(7) -0.003(6) -0.013(8)
Re1 0.0452(4) 0.0353(3) 0.0370(4) 0.00226(18) 0.0033(2) 0.00009(18)
S1 0.066(2) 0.0339(16) 0.051(2) 0.0023(13) -0.0090(17) -0.0038(14)
C13 0.065(9) 0.073(7) 0.053(7) 0.004(6) 0.015(6) -0.007(7)
C14 0.077(10) 0.084(8) 0.056(8) 0.026(6) 0.011(7) 0.000(8)
C15 0.080(10) 0.058(7) 0.087(10) 0.021(6) 0.023(8) -0.002(8)
C16 0.073(10) 0.068(7) 0.071(8) -0.006(7) 0.030(7) -0.008(7)
C17 0.059(9) 0.072(8) 0.061(8) 0.002(6) 0.011(7) -0.001(7)
C18 0.050(7) 0.064(7) 0.059(7) 0.006(5) 0.003(6) 0.002(6)
C19 0.127(17) 0.101(11) 0.054(10) -0.003(8) -0.005(10) 0.003(12)

loop_
_atom_type_symbol
_atom_type_description
_atom_type_scat_dispersion_real
_atom_type_scat_dispersion_imag
_atom_type_scat_source
C C 0.0033 0.0016 'International Tables Vol C Tables 4.2.6.8 and 6.1.1.4'
H H 0.0000 0.0000 'International Tables Vol C Tables 4.2.6.8 and 6.1.1.4'
Br Br -0.2901 2.4595 'International Tables Vol C Tables 4.2.6.8 and 6.1.1.4'
N N 0.0061 0.0033 'International Tables Vol C Tables 4.2.6.8 and 6.1.1.4'
O O 0.0106 0.0060 'International Tables Vol C Tables 4.2.6.8 and 6.1.1.4'
Re Re -1.0185 7.2310 'International Tables Vol C Tables 4.2.6.8 and 6.1.1.4'
S S 0.1246 0.1234 'International Tables Vol C Tables 4.2.6.8 and 6.1.1.4'

loop_
_geom_angle_atom_site_label_1
_geom_angle_atom_site_label_2
_geom_angle_atom_site_label_3
_geom_angle
O2 C2 Re1 176.2(13)
O1 C1 Re1 177.6(13)
O3 C3 Re1 175.0(13)
N2 C4 S1 122.0(10)
N1 C4 N2 116.3(12)
N1 C4 S1 121.6(10)
N3 C5 C6 131.8(12)
C7 C6 C5 129.4(12)
C7 C6 O4 109.8(12)
O4 C6 C5 120.5(11)
C6 C7 C8 106.3(13)
C9 C8 C7 105.9(13)
C8 C9 N4 132.1(14)
C8 C9 O4 113.0(13)
O4 C9 N4 114.9(13)
N1 C11 C12 113.8(16)
C4 N2 N3 121.0(11)
C5 N3 N2 114.6(11)
C5 N3 Re1 127.5(9)
N2 N3 Re1 117.8(8)
O5 N4 C9 119.0(13)
O5 N4 O6 126.6(14)
O6 N4 C9 114.4(14)
C4 N1 C11 123.7(13)
C9 O4 C6 105.0(10)
C2 Re1 Br3 89.8(4)
C2 Re1 N3 175.7(5)
C2 Re1 S1 97.3(4)
C1 Re1 Br3 93.5(4)
C1 Re1 C2 88.7(7)
C1 Re1 N3 94.4(6)
C1 Re1 S1 173.8(5)
C3 Re1 Br3 176.2(4)
C3 Re1 C2 89.5(6)
C3 Re1 C1 90.3(6)
C3 Re1 N3 93.4(5)
C3 Re1 S1 88.5(4)
N3 Re1 Br3 87.1(3)
N3 Re1 S1 79.6(3)
S1 Re1 Br3 87.82(10)
C4 S1 Re1 98.9(4)
C14 C13 C18 120.0
C14 C13 C19 120.6(10)
C18 C13 C19 119.3(10)
C13 C14 C15 120.0
C16 C15 C14 120.0
C15 C16 C17 120.0
C18 C17 C16 120.0
C17 C18 C13 120.0

loop_
_geom_bond_atom_site_label_1
_geom_bond_atom_site_label_2
_geom_bond_distance
Br3 Re1 2.6567(15)
C2 O2 1.139(16)
C2 Re1 1.927(14)
C1 O1 1.140(16)
C1 Re1 1.916(14)
C3 O3 1.164(17)
C3 Re1 1.891(15)
C4 N2 1.356(16)
C4 N1 1.311(17)
C4 S1 1.689(12)
C5 C6 1.421(19)
C5 N3 1.308(16)
C6 C7 1.379(18)
C6 O4 1.382(15)
C7 C8 1.42(2)
C8 C9 1.34(2)
C9 N4 1.44(2)
C9 O4 1.355(17)
C11 C12 1.479(17)
C11 N1 1.45(2)
N2 N3 1.401(15)
N3 Re1 2.172(10)
N4 O5 1.207(17)
N4 O6 1.230(17)
Re1 S1 2.475(3)
C13 C14 1.3900
C13 C18 1.3900
C13 C19 1.51(2)
C14 C15 1.3900
C15 C16 1.3900
C16 C17 1.3900
C17 C18 1.3900

loop_
_geom_torsion_atom_site_label_1
_geom_torsion_atom_site_label_2
_geom_torsion_atom_site_label_3
_geom_torsion_atom_site_label_4
_geom_torsion
C4 N2 N3 C5 -175.0(13)
C4 N2 N3 Re1 2.8(16)
C5 C6 C7 C8 -172.7(14)
C5 C6 O4 C9 173.7(12)
C6 C5 N3 N2 4(2)
C6 C5 N3 Re1 -173.9(11)
C6 C7 C8 C9 -0.6(16)
C7 C6 O4 C9 -0.2(14)
C7 C8 C9 N4 178.5(15)
C7 C8 C9 O4 0.5(17)
C8 C9 N4 O5 176.2(16)
C8 C9 N4 O6 -4(2)
C8 C9 O4 C6 -0.2(15)
C12 C11 N1 C4 -157(2)
N2 C4 N1 C11 -2(2)
N2 C4 S1 Re1 -7.4(12)
N3 C5 C6 C7 176.2(14)
N3 C5 C6 O4 4(2)
N4 C9 O4 C6 -178.6(11)
N1 C4 N2 N3 -177.3(12)
N1 C4 S1 Re1 174.2(12)
O4 C6 C7 C8 0.5(15)
O4 C9 N4 O5 -5.9(19)
O4 C9 N4 O6 174.1(12)
S1 C4 N2 N3 4.2(18)
S1 C4 N1 C11 176.5(16)
C13 C14 C15 C16 0.0
C14 C13 C18 C17 0.0
C14 C15 C16 C17 0.0
C15 C16 C17 C18 0.0
C16 C17 C18 C13 0.0
C18 C13 C14 C15 0.0
C19 C13 C14 C15 -177.5(13)
C19 C13 C18 C17 177.5(13)
